data_2020334
loop_
_publ_author_name
'Gerhardt, Valeska'
'Bolte, Michael'

_publ_section_title
;
 6-Chloroisocytosine and 5-bromo-6-methylisocytosine: again, one or two
 tautomers present in the same crystal?
;
_journal_coeditor_code UK3121
_journal_issue 1
_journal_name_full 'Acta Crystallographica Section C'
_journal_page_first 84
_journal_page_last 93
_journal_paper_doi 10.1107/S2053229615024080
_journal_volume 72
_journal_year 2016
_chemical_formula_iupac '2C5 H7 N2 + , 2C4 H3 Cl N3 O - , 10C4 H4 Cl N3 O , C5 H6 N2'
_chemical_formula_moiety '2(C5 H7 N2+), 2(C4 H3 Cl N3 O-), 10(C4 H4 Cl N3 O), C5 H6 N2'
_chemical_formula_sum 'C63 H66 Cl12 N42 O12'
_chemical_formula_weight 2028.97
_chemical_name_systematic
'bis-(2-aminopyridin-1-ium 2-amino-6-chloro-4-oxo-4<i>H</i>-pyrimidin-3-ide)--[2-amino-6-chloropyrimidin-4(3<i>H</i>)-one]--2-aminopyridine (2/10/1)'
_space_group_crystal_system triclinic
_space_group_IT_number 2
_space_group_name_Hall '-P 1'
_space_group_name_H-M_alt 'P -1'
_symmetry_space_group_name_Hall '-P 1'
_symmetry_space_group_name_H-M 'P -1'
_atom_sites_solution_hydrogens mixed
_atom_sites_solution_primary direct
_atom_sites_solution_secondary difmap
_audit_creation_method SHELXL97
_cell_angle_alpha 83.774(4)
_cell_angle_beta 84.000(4)
_cell_angle_gamma 83.554(4)
_cell_formula_units_Z 2
_cell_length_a 14.0097(7)
_cell_length_b 14.0185(7)
_cell_length_c 21.4229(11)
_cell_measurement_reflns_used 38798
_cell_measurement_temperature 173(2)
_cell_measurement_theta_max 26.945
_cell_measurement_theta_min 1.67
_cell_volume 4137.9(4)
_computing_cell_refinement
;
X-AREA (Stoe & Cie, 2001)
;
_computing_data_collection
;
X-AREA (Stoe & Cie, 2001)
;
_computing_data_reduction
;
X-AREA (Stoe & Cie, 2001)
;
_computing_molecular_graphics
;
Mercury (Macrae <i>et al.</i>,  2008) and XP in SHELXTL-Plus (Sheldrick,
2008)
;
_computing_publication_material
;
publCIF (Westrip, 2010)
;
_computing_structure_refinement
;
SHELXL97 (Sheldrick, 2008)
;
_computing_structure_solution
;
SHELXS97 (Sheldrick, 2008)
;
_diffrn_ambient_temperature 173(2)
_diffrn_measured_fraction_theta_full 1.000
_diffrn_measured_fraction_theta_max 0.992
_diffrn_measurement_device_type 'Stoe IPDSII two-circle diffractometer'
_diffrn_measurement_method \w
_diffrn_radiation_type MoK\a
_diffrn_radiation_wavelength 0.71073
_diffrn_reflns_av_R_equivalents 0.0264
_diffrn_reflns_limit_h_max 17
_diffrn_reflns_limit_h_min -17
_diffrn_reflns_limit_k_max 17
_diffrn_reflns_limit_k_min -17
_diffrn_reflns_limit_l_max 26
_diffrn_reflns_limit_l_min -26
_diffrn_reflns_number 20468
_diffrn_reflns_theta_full 25.000
_diffrn_reflns_theta_max 26.409
_diffrn_reflns_theta_min 1.675
_exptl_absorpt_coefficient_mu 0.489
_exptl_absorpt_correction_T_max 0.980
_exptl_absorpt_correction_T_min 0.890
_exptl_absorpt_correction_type multi-scan
_exptl_absorpt_process_details
;
X-AREA (Stoe & Cie, 2001)
;
_exptl_crystal_colour colourless
_exptl_crystal_density_diffrn 1.628
_exptl_crystal_description needle
_exptl_crystal_F_000 2076
_exptl_crystal_size_max 0.240
_exptl_crystal_size_mid 0.095
_exptl_crystal_size_min 0.035
_refine_diff_density_max 1.513
_refine_diff_density_min -1.228
_refine_ls_extinction_method none
_refine_ls_goodness_of_fit_ref 1.082
_refine_ls_hydrogen_treatment mixed
_refine_ls_matrix_type full
_refine_ls_number_parameters 1350
_refine_ls_number_reflns 16871
_refine_ls_number_restraints 313
_refine_ls_restrained_S_all 1.072
_refine_ls_R_factor_all 0.1692
_refine_ls_R_factor_gt 0.1358
_refine_ls_shift/su_max 0.000
_refine_ls_shift/su_mean 0.000
_refine_ls_structure_factor_coef Fsqd
_refine_ls_weighting_details 'w = 1/[\s^2^(Fo^2^)+(0.1287P)^2^+31.8979P] where P=(Fo^2^+2Fc^2^)/3'
_refine_ls_weighting_scheme calc
_refine_ls_wR_factor_gt 0.3639
_refine_ls_wR_factor_ref 0.3786
_reflns_number_gt 10620
_reflns_number_total 16871
_reflns_threshold_expression I>2\s(I)
_cod_data_source_file uk3121sup1.cif
_cod_data_source_block Ib
_cod_depositor_comments
;Adding full bibliography for 2020333--2020337.cif.

 Adding full bibliography for 2020333--2020337.cif.
;
_cod_database_code 2020334
_cod_database_fobs_code 2020334
_shelx_space_group_comment
;
The symmetry employed for this shelxl refinement is uniquely defined
by the following loop, which should always be used as a source of
symmetry information in preference to the above space-group names.
They are only intended as comments.
;
_shelx_estimated_absorpt_t_min 0.892
_shelx_estimated_absorpt_t_max 0.983
_shelxl_version_number 2.013

loop_
_space_group_symop_operation_xyz
'x, y, z'
'-x, -y, -z'

loop_
_atom_site_type_symbol
_atom_site_label
_atom_site_fract_x
_atom_site_fract_y
_atom_site_fract_z
_atom_site_U_iso_or_equiv
_atom_site_adp_type
_atom_site_calc_flag
_atom_site_occupancy
_atom_site_disorder_assembly
_atom_site_disorder_group
N N1A 0.8070(6) 0.1876(6) -0.0539(4) 0.0378(19) Uani d 1 . .
C C2A 0.8272(7) 0.1132(7) -0.0103(4) 0.032(2) Uani d 1 . .
N N2A 0.7919(7) 0.1203(6) 0.0490(4) 0.0377(19) Uani d 1 . .
H H2A1 0.754(6) 0.171(4) 0.0612(15) 0.045 Uiso d 1 . .
H H2A2 0.799(7) 0.073(3) 0.0790(13) 0.045 Uiso d 1 . .
N N3A 0.8834(6) 0.0318(6) -0.0253(4) 0.0340(18) Uani d 1 . .
H H3A 0.895(8) -0.015(5) 0.005(3) 0.041 Uiso d 1 . .
C C4A 0.9241(7) 0.0194(6) -0.0857(5) 0.033(2) Uani d 1 . .
O O4A 0.9772(5) -0.0576(5) -0.0950(3) 0.0390(16) Uani d 1 . .
C C5A 0.9006(7) 0.0955(7) -0.1325(5) 0.035(2) Uani d 1 . .
H H5A 0.9238 0.0922 -0.1756 0.042 Uiso calc 1 . .
C C6A 0.8433(7) 0.1735(7) -0.1128(5) 0.037(2) Uani d 1 . .
Cl Cl6A 0.8109(2) 0.26860(18) -0.16844(12) 0.0454(6) Uani d 1 . .
N N1B 0.9707(6) -0.2975(6) 0.0972(4) 0.0352(18) Uani d 1 . .
C C2B 0.9517(7) -0.2214(6) 0.0536(4) 0.0305(19) Uani d 1 . .
N N2B 0.9856(7) -0.2339(6) -0.0054(4) 0.039(2) Uani d 1 . .
H H2B1 0.986(8) -0.187(2) -0.0359(13) 0.047 Uiso d 1 . .
H H2B2 1.025(6) -0.284(4) -0.0158(13) 0.047 Uiso d 1 . .
N N3B 0.9001(6) -0.1365(5) 0.0659(4) 0.0316(17) Uani d 1 . .
C C4B 0.8655(7) -0.1254(6) 0.1247(4) 0.031(2) Uani d 1 . .
O O4B 0.8160(6) -0.0443(5) 0.1369(3) 0.0437(18) Uani d 1 . .
C C5B 0.8805(7) -0.2019(7) 0.1738(5) 0.037(2) Uani d 1 . .
H H5B 0.8552 -0.1963 0.2163 0.045 Uiso calc 1 . .
C C6B 0.9335(8) -0.2827(7) 0.1554(5) 0.037(2) Uani d 1 . .
Cl Cl6B 0.9569(2) -0.37946(19) 0.21292(13) 0.0484(7) Uani d 1 . .
N N1C 1.1026(6) -0.4340(6) -0.0268(4) 0.0387(19) Uani d 1 . .
C C2C 1.1197(7) -0.5009(7) 0.0211(5) 0.034(2) Uani d 1 . .
N N2C 1.0881(7) -0.4815(6) 0.0799(4) 0.042(2) Uani d 1 . .
H H2C1 1.066(8) -0.4228(19) 0.0889(15) 0.050 Uiso d 1 . .
H H2C2 1.097(8) -0.524(3) 0.1125(9) 0.050 Uiso d 1 . .
N N3C 1.1694(6) -0.5882(6) 0.0130(4) 0.0350(18) Uani d 1 . .
H H3C 1.176(8) -0.631(6) 0.046(3) 0.042 Uiso d 1 . .
C C4C 1.2057(7) -0.6156(7) -0.0468(5) 0.034(2) Uani d 1 . .
O O4C 1.2535(5) -0.6961(5) -0.0494(3) 0.0412(17) Uani d 1 . .
C C5C 1.1903(8) -0.5447(7) -0.0969(5) 0.040(2) Uani d 1 . .
H H5C 1.2158 -0.5549 -0.1388 0.048 Uiso calc 1 . .
C C6C 1.1381(7) -0.4614(7) -0.0837(5) 0.037(2) Uani d 1 . .
Cl Cl6C 1.1113(2) -0.3749(2) -0.14599(13) 0.0496(7) Uani d 1 . .
N N1D 1.3220(6) -0.9898(6) 0.0840(4) 0.0349(18) Uani d 1 . .
C C2D 1.3019(7) -0.9198(7) 0.0384(4) 0.031(2) Uani d 1 . .
N N2D 1.3341(7) -0.9340(6) -0.0210(4) 0.039(2) Uani d 1 . .
H H2D1 1.374(6) -0.985(4) -0.0304(12) 0.047 Uiso d 1 . .
H H2D2 1.329(8) -0.888(3) -0.0521(11) 0.047 Uiso d 1 . .
N N3D 1.2528(6) -0.8345(6) 0.0508(4) 0.0343(18) Uani d 1 . .
H H3D 1.248(8) -0.794(6) 0.016(3) 0.041 Uiso d 1 . .
C C4D 1.2202(7) -0.8120(7) 0.1101(5) 0.033(2) Uani d 1 . .
O O4D 1.1777(5) -0.7284(5) 0.1189(3) 0.0394(16) Uani d 1 . .
C C5D 1.2398(7) -0.8858(7) 0.1605(5) 0.035(2) Uani d 1 . .
H H5D 1.2198 -0.8766 0.2033 0.042 Uiso calc 1 . .
C C6D 1.2881(7) -0.9685(7) 0.1433(5) 0.034(2) Uani d 1 . .
Cl Cl6D 1.3141(2) -1.06311(19) 0.20076(12) 0.0438(6) Uani d 1 . .
N N1E 1.4527(6) -1.1232(6) -0.0341(4) 0.0350(18) Uani d 1 . .
C C2E 1.4684(7) -1.1920(6) 0.0122(5) 0.033(2) Uani d 1 . .
N N2E 1.4337(7) -1.1762(6) 0.0710(4) 0.040(2) Uani d 1 . .
H H2E1 1.401(7) -1.121(3) 0.0802(14) 0.048 Uiso d 1 . .
H H2E2 1.444(7) -1.219(4) 0.1033(10) 0.048 Uiso d 1 . .
N N3E 1.5202(6) -1.2778(6) 0.0022(4) 0.0351(18) Uani d 1 . .
H H3E 1.535(8) -1.322(6) 0.033(3) 0.042 Uiso d 1 . .
C C4E 1.5597(8) -1.3009(8) -0.0572(5) 0.041(2) Uani d 1 . .
O O4E 1.6042(6) -1.3822(5) -0.0611(3) 0.0418(17) Uani d 1 . .
C C5E 1.5442(7) -1.2283(7) -0.1069(5) 0.035(2) Uani d 1 . .
H H5E 1.5695 -1.2373 -0.1490 0.041 Uiso calc 1 . .
C C6E 1.4910(7) -1.1439(7) -0.0922(5) 0.035(2) Uani d 1 . .
Cl Cl6E 1.4673(2) -1.05247(18) -0.15099(12) 0.0427(6) Uani d 1 . .
N N1F 1.6781(6) -1.6819(5) 0.0737(4) 0.0342(18) Uani d 1 . .
C C2F 1.6636(7) -1.6118(7) 0.0267(4) 0.032(2) Uani d 1 . .
N N2F 1.6951(7) -1.6277(6) -0.0318(4) 0.039(2) Uani d 1 . .
H H2F1 1.732(7) -1.680(4) -0.0420(13) 0.047 Uiso d 1 . .
H H2F2 1.691(8) -1.584(3) -0.0642(10) 0.047 Uiso d 1 . .
N N3F 1.6143(6) -1.5252(5) 0.0380(4) 0.0341(18) Uani d 1 . .
H H3F 1.600(8) -1.479(5) 0.008(3) 0.041 Uiso d 1 . .
C C4F 1.5750(8) -1.5011(7) 0.0963(5) 0.037(2) Uani d 1 . .
O O4F 1.5300(6) -1.4199(5) 0.1026(3) 0.0426(17) Uani d 1 . .
C C5F 1.5915(8) -1.5741(7) 0.1467(5) 0.038(2) Uani d 1 . .
H H5F 1.5676 -1.5643 0.1889 0.046 Uiso calc 1 . .
C C6F 1.6431(7) -1.6594(7) 0.1320(5) 0.034(2) Uani d 1 . .
Cl Cl6F 1.6654(2) -1.74992(19) 0.19134(13) 0.0469(7) Uani d 1 . .
N N1G 0.8200(6) -0.0350(5) 0.5557(4) 0.0309(17) Uani d 1 . .
C C2G 0.7576(7) 0.0008(7) 0.5119(5) 0.034(2) Uani d 1 . .
N N2G 0.7896(6) -0.0102(7) 0.4517(4) 0.039(2) Uani d 1 . .
H H2G1 0.7494(18) -0.007(8) 0.4224(12) 0.047 Uiso d 1 . .
H H2G2 0.841(5) -0.050(6) 0.4418(12) 0.047 Uiso d 1 . .
N N3G 0.6706(6) 0.0473(5) 0.5244(4) 0.0331(17) Uani d 1 . .
C C4G 0.6411(7) 0.0639(7) 0.5845(5) 0.035(2) Uani d 1 . .
O O4G 0.5587(5) 0.1121(5) 0.5965(3) 0.0362(15) Uani d 1 . .
C C5G 0.6991(7) 0.0262(7) 0.6329(5) 0.033(2) Uani d 1 . .
H H5G 0.6792 0.0344 0.6760 0.040 Uiso calc 1 . .
C C6G 0.7854(7) -0.0226(7) 0.6148(4) 0.031(2) Uani d 1 . .
Cl Cl6G 0.86379(18) -0.07143(19) 0.67053(12) 0.0410(6) Uani d 1 . .
N N1H 0.3919(6) 0.1808(6) 0.4014(4) 0.0342(18) Uani d 1 . .
C C2H 0.4505(7) 0.1451(7) 0.4446(5) 0.034(2) Uani d 1 . .
N N2H 0.4239(6) 0.1598(6) 0.5048(4) 0.0356(18) Uani d 1 . .
H H2H1 0.366(3) 0.188(7) 0.5168(14) 0.043 Uiso d 1 . .
H H2H2 0.465(3) 0.149(8) 0.5339(13) 0.043 Uiso d 1 . .
N N3H 0.5380(6) 0.0979(6) 0.4298(4) 0.0318(17) Uani d 1 . .
H H3H 0.572(6) 0.078(7) 0.462(3) 0.038 Uiso d 1 . .
C C4H 0.5718(6) 0.0785(6) 0.3694(4) 0.0283(19) Uani d 1 . .
O O4H 0.6520(5) 0.0335(5) 0.3583(3) 0.0388(16) Uani d 1 . .
C C5H 0.5104(7) 0.1178(7) 0.3216(4) 0.035(2) Uani d 1 . .
H H5H 0.5288 0.1114 0.2782 0.042 Uiso calc 1 . .
C C6H 0.4243(7) 0.1648(7) 0.3416(5) 0.033(2) Uani d 1 . .
Cl Cl6H 0.34671(19) 0.2150(2) 0.28590(12) 0.0427(6) Uani d 1 . .
N N1I 0.2221(6) 0.2633(6) 0.5268(4) 0.0343(18) Uani d 1 . .
C C2I 0.1672(7) 0.2957(7) 0.4789(5) 0.035(2) Uani d 1 . .
N N2I 0.2013(7) 0.2836(7) 0.4204(4) 0.045(2) Uani d 1 . .
H H2I1 0.261(2) 0.261(8) 0.4093(14) 0.054 Uiso d 1 . .
H H2I2 0.169(4) 0.302(8) 0.3873(9) 0.054 Uiso d 1 . .
N N3I 0.0780(6) 0.3425(6) 0.4907(4) 0.0334(18) Uani d 1 . .
H H3I 0.040(6) 0.359(8) 0.461(3) 0.040 Uiso d 1 . .
C C4I 0.0360(7) 0.3598(7) 0.5500(5) 0.036(2) Uani d 1 . .
O O4I -0.0476(5) 0.4035(5) 0.5554(3) 0.0427(17) Uani d 1 . .
C C5I 0.0929(7) 0.3276(7) 0.6002(5) 0.035(2) Uani d 1 . .
H H5I 0.0710 0.3379 0.6426 0.042 Uiso calc 1 . .
C C6I 0.1812(7) 0.2810(7) 0.5841(5) 0.036(2) Uani d 1 . .
Cl Cl6I 0.2543(2) 0.2356(2) 0.64367(13) 0.0458(6) Uani d 1 . .
N N1K -0.3005(6) 0.5248(5) 0.4172(4) 0.0321(17) Uani d 1 . .
C C2K -0.2457(7) 0.4941(7) 0.4638(5) 0.035(2) Uani d 1 . .
N N2K -0.2809(6) 0.5090(6) 0.5233(4) 0.0383(19) Uani d 1 . .
H H2K1 -0.342(2) 0.529(8) 0.5321(15) 0.046 Uiso d 1 . .
H H2K2 -0.245(3) 0.493(8) 0.5549(10) 0.046 Uiso d 1 . .
N N3K -0.1567(6) 0.4474(6) 0.4541(4) 0.0320(17) Uani d 1 . .
H H3K -0.121(6) 0.436(8) 0.486(3) 0.038 Uiso d 1 . .
C C4K -0.1135(7) 0.4307(7) 0.3947(5) 0.035(2) Uani d 1 . .
O O4K -0.0316(5) 0.3869(5) 0.3894(3) 0.0421(17) Uani d 1 . .
C C5K -0.1707(8) 0.4642(7) 0.3446(5) 0.037(2) Uani d 1 . .
H H5K -0.1477 0.4559 0.3021 0.044 Uiso calc 1 . .
C C6K -0.2584(8) 0.5082(7) 0.3598(5) 0.037(2) Uani d 1 . .
Cl Cl6K -0.3318(2) 0.5513(2) 0.29917(13) 0.0462(6) Uani d 1 . .
N N1L -0.4776(6) 0.6115(6) 0.5423(4) 0.0345(18) Uani d 1 . .
C C2L -0.5317(7) 0.6457(6) 0.4955(5) 0.033(2) Uani d 1 . .
N N2L -0.4968(6) 0.6328(7) 0.4369(4) 0.041(2) Uani d 1 . .
H H2L1 -0.445(5) 0.593(6) 0.4272(12) 0.049 Uiso d 1 . .
H H2L2 -0.532(2) 0.641(8) 0.4049(11) 0.049 Uiso d 1 . .
N N3L -0.6201(6) 0.6923(6) 0.5061(4) 0.0335(18) Uani d 1 . .
H H3L -0.656(8) 0.710(8) 0.482(5) 0.040 Uiso d 1 . .
C C4L -0.6646(7) 0.7103(6) 0.5665(4) 0.0281(19) Uani d 1 . .
O O4L -0.7475(5) 0.7521(5) 0.5710(3) 0.0386(16) Uani d 1 . .
C C5L -0.6064(7) 0.6761(7) 0.6159(5) 0.034(2) Uani d 1 . .
H H5L -0.6286 0.6864 0.6583 0.040 Uiso calc 1 . .
C C6L -0.5184(7) 0.6286(7) 0.6018(5) 0.032(2) Uani d 1 . .
Cl Cl6L -0.4470(2) 0.5796(2) 0.66006(13) 0.0448(6) Uani d 1 . .
N N1M -1.0047(6) 0.8800(6) 0.4321(4) 0.0354(18) Uani d 1 . .
C C2M -0.9486(7) 0.8539(6) 0.4784(5) 0.031(2) Uani d 1 . .
N N2M -0.9815(6) 0.8748(7) 0.5375(4) 0.040(2) Uani d 1 . .
H H2M1 -1.040(3) 0.904(7) 0.5450(15) 0.048 Uiso d 1 . .
H H2M2 -0.946(4) 0.857(7) 0.5689(11) 0.048 Uiso d 1 . .
N N3M -0.8590(6) 0.8073(6) 0.4699(4) 0.0318(17) Uani d 1 . .
H H3M -0.822(8) 0.785(8) 0.505(5) 0.038 Uiso d 1 . .
C C4M -0.8184(7) 0.7827(7) 0.4117(4) 0.031(2) Uani d 1 . .
O O4M -0.7358(5) 0.7379(5) 0.4070(3) 0.0389(16) Uani d 1 . .
C C5M -0.8756(7) 0.8111(8) 0.3600(5) 0.038(2) Uani d 1 . .
H H5M -0.8533 0.7992 0.3179 0.046 Uiso calc 1 . .
C C6M -0.9635(7) 0.8559(7) 0.3756(5) 0.035(2) Uani d 1 . .
Cl Cl6M -1.0380(2) 0.8939(2) 0.31489(12) 0.0435(6) Uani d 1 . .
N N1O -0.4965(6) 0.8227(6) 0.2960(4) 0.0344(18) Uani d 1 . .
H H1O -0.528(8) 0.850(8) 0.334(5) 0.041 Uiso d 1 . .
C C3O -0.4774(8) 0.7158(7) 0.2161(5) 0.037(2) Uani d 1 . .
H H3O -0.4972 0.6623 0.1989 0.045 Uiso calc 1 . .
C C6O -0.4212(7) 0.8666(7) 0.2681(5) 0.038(2) Uani d 1 . .
H H6O -0.4008 0.9185 0.2867 0.045 Uiso calc 1 . .
C C2O -0.5275(7) 0.7503(7) 0.2715(4) 0.031(2) Uani d 1 . .
N N2O -0.6046(7) 0.7081(7) 0.3007(5) 0.048(2) Uani d 1 . .
H H2O1 -0.636(5) 0.730(6) 0.335(3) 0.058 Uiso d 1 . .
H H2O2 -0.608(5) 0.646(2) 0.299(5) 0.058 Uiso d 1 . .
C C4O -0.4012(7) 0.7601(7) 0.1882(5) 0.038(2) Uani d 1 . .
H H4O -0.3671 0.7373 0.1511 0.045 Uiso calc 1 . .
C C5O -0.3720(7) 0.8377(8) 0.2124(5) 0.041(2) Uani d 1 . .
H H5O -0.3199 0.8705 0.1919 0.049 Uiso calc 1 . .
N N1P 0.9210(6) 0.1114(5) 0.2057(3) 0.0333(18) Uani d 1 . .
H H1P 0.931(4) 0.079(5) 0.172(2) 0.040 Uiso d 1 . .
C C2P 0.8464(7) 0.0993(6) 0.2538(4) 0.031(2) Uani d 1 . .
N N2P 0.7876(7) 0.0364(7) 0.2480(4) 0.040(2) Uani d 1 . .
H H2P1 0.794(4) -0.004(5) 0.219(3) 0.048 Uiso d 1 . .
H H2P2 0.730(3) 0.032(5) 0.269(4) 0.048 Uiso d 1 . .
C C6P 0.9861(8) 0.1762(8) 0.2108(5) 0.045(3) Uani d 1 . .
H H6P 1.0370 0.1825 0.1781 0.054 Uiso calc 1 . .
C C5P 0.9827(9) 0.2299(9) 0.2579(6) 0.050(3) Uani d 1 . .
H H5P 1.0291 0.2737 0.2598 0.060 Uiso calc 1 . .
C C4P 0.9059(8) 0.2184(7) 0.3052(5) 0.038(2) Uani d 1 . .
H H4P 0.9000 0.2572 0.3394 0.045 Uiso calc 1 . .
C C3P 0.8420(7) 0.1566(7) 0.3043(4) 0.033(2) Uani d 1 . .
H H3P 0.7925 0.1506 0.3380 0.040 Uiso calc 1 . .
N N1R 1.7088(7) -1.5563(6) -0.2592(4) 0.0416(18) Uani d 1 . .
C C2R 1.7214(16) -1.4963(15) -0.2174(11) 0.041(5) Uani d 0.522(16) A 1
N N2R 1.6537(14) -1.5003(11) -0.1663(9) 0.046(4) Uani d 0.522(16) A 1
H H2R1 1.618(9) -1.549(7) -0.161(5) 0.055 Uiso d 0.522(16) A 1
H H2R2 1.639(11) -1.449(5) -0.146(6) 0.055 Uiso d 0.522(16) A 1
C C3R 1.788(2) -1.431(2) -0.2198(17) 0.042(5) Uani d 0.522(16) A 1
H H3R 1.7866 -1.3863 -0.1892 0.050 Uiso calc 0.522(16) A 1
C C4R 1.857(2) -1.435(2) -0.2704(14) 0.045(5) Uani d 0.522(16) A 1
H H4R 1.9066 -1.3934 -0.2753 0.054 Uiso calc 0.522(16) A 1
C C5R 1.8550(15) -1.5039(14) -0.3160(10) 0.038(4) Uani d 0.522(16) A 1
H H5R 1.9021 -1.5103 -0.3509 0.045 Uiso calc 0.522(16) A 1
C C6R 1.7826(18) -1.5560(19) -0.3048(12) 0.038(4) Uani d 0.522(16) A 1
H H6R 1.7816 -1.6020 -0.3342 0.046 Uiso calc 0.522(16) A 1
C C2S 1.783(2) -1.5204(19) -0.2933(12) 0.035(4) Uani d 0.478(16) A 2
N N2S 1.8026(13) -1.5677(13) -0.3489(10) 0.043(5) Uani d 0.478(16) A 2
H H2S1 1.8644(18) -1.582(15) -0.360(6) 0.051 Uiso d 0.478(16) A 2
H H2S2 1.757(6) -1.601(11) -0.357(5) 0.051 Uiso d 0.478(16) A 2
C C3S 1.840(2) -1.4626(19) -0.2806(14) 0.034(4) Uani d 0.478(16) A 2
H H3S 1.8972 -1.4513 -0.3065 0.041 Uiso calc 0.478(16) A 2
C C4S 1.813(2) -1.418(3) -0.2278(17) 0.039(6) Uani d 0.478(16) A 2
H H4S 1.8514 -1.3721 -0.2171 0.046 Uiso calc 0.478(16) A 2
C C5S 1.7279(16) -1.4377(14) -0.1872(10) 0.036(4) Uani d 0.478(16) A 2
H H5S 1.7065 -1.4069 -0.1501 0.044 Uiso calc 0.478(16) A 2
C C6S 1.684(2) -1.5034(18) -0.2079(13) 0.037(5) Uani d 0.478(16) A 2
H H6S 1.6258 -1.5175 -0.1838 0.044 Uiso calc 0.478(16) A 2

loop_
_atom_site_aniso_label
_atom_site_aniso_U_11
_atom_site_aniso_U_22
_atom_site_aniso_U_33
_atom_site_aniso_U_12
_atom_site_aniso_U_13
_atom_site_aniso_U_23
N1A 0.040(5) 0.035(4) 0.038(5) 0.001(4) -0.003(4) -0.003(4)
C2A 0.032(5) 0.029(5) 0.034(5) 0.001(4) -0.003(4) -0.002(4)
N2A 0.042(5) 0.033(4) 0.036(4) 0.001(4) -0.002(4) -0.002(3)
N3A 0.034(4) 0.028(4) 0.039(5) -0.001(3) -0.002(4) -0.004(3)
C4A 0.036(5) 0.024(4) 0.039(5) 0.001(4) -0.005(4) 0.000(4)
O4A 0.044(4) 0.032(4) 0.039(4) 0.005(3) -0.001(3) -0.004(3)
C5A 0.043(6) 0.032(5) 0.029(5) -0.003(4) -0.003(4) 0.002(4)
C6A 0.035(5) 0.035(5) 0.039(5) -0.002(4) -0.001(4) -0.002(4)
Cl6A 0.0614(17) 0.0336(13) 0.0381(13) 0.0053(11) -0.0092(12) 0.0035(10)
N1B 0.042(5) 0.025(4) 0.039(4) 0.000(3) -0.005(4) -0.004(3)
C2B 0.032(5) 0.026(4) 0.034(5) -0.003(4) -0.004(4) -0.004(4)
N2B 0.051(5) 0.024(4) 0.038(5) 0.011(4) 0.001(4) -0.004(3)
N3B 0.033(4) 0.024(4) 0.037(4) 0.003(3) -0.006(3) -0.007(3)
C4B 0.037(5) 0.026(4) 0.030(5) -0.007(4) -0.001(4) -0.005(4)
O4B 0.060(5) 0.032(4) 0.035(4) 0.007(3) 0.001(3) -0.005(3)
C5B 0.042(6) 0.035(5) 0.033(5) 0.000(4) 0.000(4) 0.002(4)
C6B 0.041(6) 0.033(5) 0.036(5) -0.005(4) 0.000(4) -0.001(4)
Cl6B 0.0613(18) 0.0395(14) 0.0401(14) 0.0027(12) -0.0058(12) 0.0081(11)
N1C 0.040(5) 0.027(4) 0.047(5) 0.005(3) -0.004(4) -0.005(3)
C2C 0.029(5) 0.030(5) 0.041(5) 0.000(4) -0.003(4) -0.002(4)
N2C 0.062(6) 0.028(4) 0.032(4) 0.008(4) -0.003(4) 0.002(3)
N3C 0.040(5) 0.028(4) 0.037(4) 0.002(3) -0.003(4) -0.006(3)
C4C 0.029(5) 0.027(5) 0.046(6) -0.010(4) 0.003(4) 0.001(4)
O4C 0.049(4) 0.031(4) 0.041(4) 0.005(3) -0.006(3) -0.003(3)
C5C 0.042(6) 0.037(5) 0.041(6) -0.006(4) -0.008(5) -0.001(4)
C6C 0.036(5) 0.034(5) 0.042(6) -0.007(4) -0.006(4) -0.002(4)
Cl6C 0.0613(18) 0.0417(14) 0.0432(14) -0.0007(12) -0.0101(13) 0.0084(11)
N1D 0.040(5) 0.031(4) 0.034(4) 0.002(3) -0.007(4) -0.004(3)
C2D 0.030(5) 0.033(5) 0.033(5) -0.008(4) -0.004(4) -0.005(4)
N2D 0.052(6) 0.034(5) 0.029(4) 0.008(4) -0.002(4) -0.001(3)
N3D 0.044(5) 0.026(4) 0.031(4) 0.001(3) -0.004(4) 0.001(3)
C4D 0.032(5) 0.030(5) 0.037(5) -0.003(4) -0.003(4) -0.003(4)
O4D 0.049(4) 0.027(3) 0.042(4) 0.002(3) -0.007(3) -0.009(3)
C5D 0.036(5) 0.036(5) 0.035(5) 0.000(4) -0.011(4) -0.001(4)
C6D 0.034(5) 0.037(5) 0.033(5) -0.008(4) -0.001(4) 0.000(4)
Cl6D 0.0604(17) 0.0384(13) 0.0305(12) 0.0029(12) -0.0086(11) 0.0018(10)
N1E 0.044(5) 0.029(4) 0.030(4) 0.001(3) -0.005(4) 0.001(3)
C2E 0.038(5) 0.021(4) 0.038(5) -0.002(4) -0.005(4) 0.000(4)
N2E 0.053(6) 0.031(4) 0.033(4) 0.011(4) -0.008(4) 0.000(3)
N3E 0.042(5) 0.029(4) 0.033(4) 0.002(3) -0.001(4) -0.004(3)
C4E 0.035(5) 0.036(5) 0.050(6) -0.001(4) -0.008(5) 0.005(5)
O4E 0.052(5) 0.035(4) 0.035(4) 0.013(3) -0.004(3) -0.006(3)
C5E 0.037(5) 0.028(5) 0.035(5) 0.002(4) 0.000(4) 0.001(4)
C6E 0.034(5) 0.036(5) 0.034(5) -0.002(4) -0.009(4) 0.002(4)
Cl6E 0.0557(16) 0.0359(13) 0.0351(12) 0.0012(11) -0.0106(11) 0.0025(10)
N1F 0.043(5) 0.022(4) 0.036(4) 0.003(3) -0.005(4) 0.003(3)
C2F 0.034(5) 0.027(5) 0.035(5) 0.001(4) -0.004(4) -0.006(4)
N2F 0.047(5) 0.029(4) 0.039(5) 0.011(4) -0.003(4) -0.002(3)
N3F 0.037(5) 0.022(4) 0.039(4) 0.009(3) 0.001(4) -0.002(3)
C4F 0.043(6) 0.026(5) 0.039(5) 0.006(4) -0.004(4) 0.004(4)
O4F 0.056(5) 0.030(4) 0.039(4) 0.003(3) 0.004(3) -0.006(3)
C5F 0.044(6) 0.041(6) 0.029(5) -0.004(4) -0.003(4) 0.001(4)
C6F 0.033(5) 0.028(5) 0.041(5) -0.001(4) -0.007(4) 0.003(4)
Cl6F 0.0528(16) 0.0386(13) 0.0463(14) 0.0010(11) -0.0107(12) 0.0090(11)
N1G 0.031(4) 0.028(4) 0.032(4) 0.003(3) 0.000(3) -0.005(3)
C2G 0.029(5) 0.038(5) 0.035(5) -0.004(4) -0.003(4) 0.000(4)
N2G 0.034(5) 0.050(5) 0.031(4) 0.009(4) -0.005(4) -0.003(4)
N3G 0.038(5) 0.024(4) 0.038(4) -0.003(3) -0.008(4) -0.004(3)
C4G 0.027(5) 0.044(6) 0.035(5) -0.004(4) -0.003(4) -0.003(4)
O4G 0.030(4) 0.040(4) 0.037(4) 0.005(3) -0.001(3) -0.007(3)
C5G 0.026(5) 0.039(5) 0.032(5) 0.000(4) 0.000(4) -0.005(4)
C6G 0.027(5) 0.030(5) 0.034(5) 0.000(4) -0.001(4) 0.003(4)
Cl6G 0.0363(13) 0.0479(14) 0.0358(12) 0.0048(10) -0.0054(10) 0.0021(10)
N1H 0.036(4) 0.033(4) 0.034(4) 0.001(3) -0.008(3) -0.004(3)
C2H 0.034(5) 0.031(5) 0.037(5) 0.002(4) 0.001(4) -0.007(4)
N2H 0.028(4) 0.043(5) 0.034(4) 0.003(4) 0.003(3) -0.008(4)
N3H 0.028(4) 0.029(4) 0.037(4) 0.004(3) -0.007(3) -0.004(3)
C4H 0.027(5) 0.029(4) 0.029(4) -0.001(4) -0.002(4) -0.007(4)
O4H 0.034(4) 0.046(4) 0.037(4) 0.003(3) -0.005(3) -0.013(3)
C5H 0.042(6) 0.034(5) 0.027(5) -0.001(4) -0.002(4) -0.004(4)
C6H 0.034(5) 0.033(5) 0.033(5) -0.001(4) -0.001(4) -0.004(4)
Cl6H 0.0392(14) 0.0522(15) 0.0357(13) 0.0039(11) -0.0110(10) -0.0020(11)
N1I 0.032(4) 0.032(4) 0.038(4) 0.000(3) -0.008(3) 0.001(3)
C2I 0.032(5) 0.033(5) 0.041(5) -0.001(4) -0.008(4) -0.003(4)
N2I 0.045(5) 0.047(5) 0.038(5) 0.012(4) -0.001(4) -0.006(4)
N3I 0.033(4) 0.030(4) 0.037(4) 0.002(3) -0.009(3) -0.001(3)
C4I 0.033(5) 0.030(5) 0.046(6) -0.009(4) -0.001(4) -0.005(4)
O4I 0.034(4) 0.050(4) 0.043(4) 0.006(3) -0.004(3) -0.007(3)
C5I 0.039(6) 0.037(5) 0.030(5) -0.006(4) -0.002(4) -0.006(4)
C6I 0.038(5) 0.033(5) 0.036(5) -0.001(4) -0.009(4) 0.004(4)
Cl6I 0.0439(15) 0.0499(15) 0.0431(14) -0.0035(12) -0.0136(12) 0.0063(11)
N1K 0.035(4) 0.027(4) 0.032(4) 0.003(3) -0.003(3) 0.000(3)
C2K 0.038(5) 0.029(5) 0.037(5) -0.007(4) -0.005(4) 0.002(4)
N2K 0.036(5) 0.041(5) 0.037(5) 0.000(4) -0.004(4) 0.001(4)
N3K 0.030(4) 0.037(4) 0.027(4) 0.000(3) -0.004(3) 0.000(3)
C4K 0.031(5) 0.027(5) 0.044(6) 0.004(4) -0.006(4) 0.003(4)
O4K 0.036(4) 0.047(4) 0.042(4) 0.005(3) -0.004(3) -0.007(3)
C5K 0.044(6) 0.036(5) 0.031(5) -0.004(4) -0.001(4) -0.005(4)
C6K 0.043(6) 0.029(5) 0.038(5) -0.002(4) -0.013(4) 0.002(4)
Cl6K 0.0470(15) 0.0502(15) 0.0401(14) 0.0031(12) -0.0149(12) 0.0029(11)
N1L 0.031(4) 0.035(4) 0.036(4) 0.005(3) -0.009(3) 0.000(3)
C2L 0.030(5) 0.027(5) 0.041(5) 0.003(4) -0.003(4) -0.008(4)
N2L 0.038(5) 0.045(5) 0.037(5) 0.006(4) -0.001(4) -0.008(4)
N3L 0.027(4) 0.036(4) 0.036(4) 0.008(3) -0.003(3) -0.007(3)
C4L 0.031(5) 0.020(4) 0.032(5) 0.000(3) -0.002(4) -0.002(3)
O4L 0.035(4) 0.039(4) 0.041(4) 0.010(3) -0.005(3) -0.008(3)
C5L 0.038(5) 0.030(5) 0.033(5) -0.005(4) -0.008(4) 0.003(4)
C6L 0.026(5) 0.035(5) 0.035(5) 0.000(4) -0.005(4) -0.003(4)
Cl6L 0.0429(14) 0.0500(15) 0.0403(13) 0.0030(11) -0.0133(11) 0.0018(11)
N1M 0.039(5) 0.033(4) 0.035(4) -0.004(3) -0.002(4) -0.010(3)
C2M 0.027(5) 0.027(4) 0.039(5) 0.000(4) 0.001(4) -0.006(4)
N2M 0.039(5) 0.050(5) 0.029(4) 0.008(4) 0.002(4) -0.015(4)
N3M 0.031(4) 0.029(4) 0.035(4) 0.001(3) 0.001(3) -0.011(3)
C4M 0.034(5) 0.032(5) 0.028(5) -0.006(4) 0.002(4) -0.010(4)
O4M 0.031(4) 0.045(4) 0.037(4) 0.006(3) 0.001(3) -0.007(3)
C5M 0.037(5) 0.044(6) 0.033(5) -0.006(4) -0.002(4) -0.006(4)
C6M 0.034(5) 0.035(5) 0.037(5) -0.006(4) -0.002(4) -0.009(4)
Cl6M 0.0428(14) 0.0506(15) 0.0377(13) -0.0031(11) -0.0125(11) -0.0001(11)
N1O 0.036(5) 0.033(4) 0.031(4) 0.002(3) 0.001(4) 0.001(3)
C3O 0.046(6) 0.034(5) 0.033(5) -0.005(4) -0.007(4) -0.007(4)
C6O 0.038(6) 0.029(5) 0.050(6) -0.009(4) -0.014(5) -0.009(4)
C2O 0.034(5) 0.030(5) 0.030(5) -0.005(4) -0.009(4) 0.005(4)
N2O 0.046(6) 0.048(6) 0.055(6) -0.016(4) 0.006(5) -0.017(5)
C4O 0.035(5) 0.040(5) 0.033(5) 0.005(4) 0.005(4) 0.001(4)
C5O 0.031(5) 0.050(6) 0.036(5) 0.005(4) 0.003(4) 0.006(5)
N1P 0.039(5) 0.033(4) 0.025(4) 0.002(3) 0.001(3) 0.000(3)
C2P 0.042(6) 0.027(5) 0.023(4) 0.000(4) -0.004(4) -0.001(3)
N2P 0.042(5) 0.042(5) 0.037(5) -0.004(4) -0.002(4) -0.009(4)
C6P 0.035(6) 0.051(7) 0.043(6) 0.000(5) -0.002(5) 0.015(5)
C5P 0.046(7) 0.046(6) 0.058(7) -0.012(5) -0.011(6) 0.010(5)
C4P 0.050(6) 0.029(5) 0.036(5) 0.000(4) -0.015(5) -0.005(4)
C3P 0.034(5) 0.039(5) 0.026(4) 0.003(4) -0.005(4) -0.008(4)
N1R 0.047(5) 0.036(4) 0.043(4) -0.005(4) -0.008(3) -0.008(3)
C2R 0.046(11) 0.043(10) 0.034(9) 0.002(8) -0.010(7) -0.007(7)
N2R 0.050(10) 0.032(9) 0.055(10) 0.003(7) -0.003(8) -0.010(8)
C3R 0.045(12) 0.037(10) 0.043(10) 0.003(8) -0.007(8) -0.010(8)
C4R 0.049(11) 0.042(12) 0.044(11) 0.005(8) -0.002(9) -0.007(8)
C5R 0.038(8) 0.038(9) 0.036(9) 0.004(7) -0.006(7) -0.002(7)
C6R 0.043(9) 0.048(13) 0.024(9) -0.002(9) -0.012(6) -0.001(8)
C2S 0.037(9) 0.037(11) 0.031(9) 0.004(8) -0.007(7) -0.003(7)
N2S 0.039(10) 0.035(10) 0.055(10) 0.009(8) -0.006(8) -0.021(8)
C3S 0.040(10) 0.029(11) 0.034(9) 0.004(7) -0.007(8) -0.008(7)
C4S 0.037(12) 0.039(12) 0.039(11) 0.002(9) 0.006(9) -0.010(8)
C5S 0.038(10) 0.032(9) 0.037(9) 0.002(7) 0.000(7) -0.002(7)
C6S 0.042(12) 0.030(9) 0.036(10) 0.000(8) 0.002(9) -0.001(7)

loop_
_atom_type_symbol
_atom_type_description
_atom_type_scat_dispersion_real
_atom_type_scat_dispersion_imag
_atom_type_scat_source
C C 0.0033 0.0016 'International Tables Vol C Tables 4.2.6.8 and 6.1.1.4'
H H 0.0000 0.0000 'International Tables Vol C Tables 4.2.6.8 and 6.1.1.4'
N N 0.0061 0.0033 'International Tables Vol C Tables 4.2.6.8 and 6.1.1.4'
O O 0.0106 0.0060 'International Tables Vol C Tables 4.2.6.8 and 6.1.1.4'
Cl Cl 0.1484 0.1585 'International Tables Vol C Tables 4.2.6.8 and 6.1.1.4'

loop_
_geom_angle_atom_site_label_1
_geom_angle_atom_site_label_2
_geom_angle_atom_site_label_3
_geom_angle
C6A N1A C2A 115.0(8)
N2A C2A N1A 118.8(8)
N2A C2A N3A 119.2(8)
N1A C2A N3A 122.0(9)
C2A N2A H2A1 123.2(18)
C2A N2A H2A2 123.0(18)
H2A1 N2A H2A2 113(3)
C2A N3A C4A 122.8(8)
C2A N3A H3A 119(7)
C4A N3A H3A 118(7)
O4A C4A N3A 118.4(8)
O4A C4A C5A 125.7(9)
N3A C4A C5A 115.9(8)
C6A C5A C4A 116.8(9)
C6A C5A H5A 121.6
C4A C5A H5A 121.6
N1A C6A C5A 127.5(9)
N1A C6A Cl6A 113.7(7)
C5A C6A Cl6A 118.8(8)
C6B N1B C2B 113.9(8)
N2B C2B N3B 118.8(8)
N2B C2B N1B 116.0(8)
N3B C2B N1B 125.2(9)
C2B N2B H2B1 123.0(18)
C2B N2B H2B2 123.0(18)
H2B1 N2B H2B2 112(4)
C4B N3B C2B 118.3(8)
O4B C4B N3B 118.7(8)
O4B C4B C5B 120.7(8)
N3B C4B C5B 120.6(8)
C6B C5B C4B 115.3(9)
C6B C5B H5B 122.4
C4B C5B H5B 122.4
N1B C6B C5B 126.6(9)
N1B C6B Cl6B 115.1(7)
C5B C6B Cl6B 118.3(8)
C2C N1C C6C 114.0(8)
N1C C2C N2C 119.2(8)
N1C C2C N3C 122.9(9)
N2C C2C N3C 118.0(9)
C2C N2C H2C1 121.9(18)
C2C N2C H2C2 121.6(18)
H2C1 N2C H2C2 116(4)
C2C N3C C4C 122.4(8)
C2C N3C H3C 119(7)
C4C N3C H3C 118(7)
O4C C4C C5C 127.0(10)
O4C C4C N3C 117.8(9)
C5C C4C N3C 115.0(9)
C6C C5C C4C 117.7(10)
C6C C5C H5C 121.1
C4C C5C H5C 121.1
N1C C6C C5C 128.0(10)
N1C C6C Cl6C 113.4(7)
C5C C6C Cl6C 118.6(8)
C2D N1D C6D 114.7(8)
N2D C2D N1D 118.6(8)
N2D C2D N3D 119.2(8)
N1D C2D N3D 122.2(8)
C2D N2D H2D1 121.8(18)
C2D N2D H2D2 122.2(18)
H2D1 N2D H2D2 114(4)
C2D N3D C4D 123.3(8)
C2D N3D H3D 112(7)
C4D N3D H3D 125(7)
O4D C4D N3D 120.3(9)
O4D C4D C5D 123.6(9)
N3D C4D C5D 116.1(8)
C6D C5D C4D 116.0(9)
C6D C5D H5D 122.0
C4D C5D H5D 122.0
C5D C6D N1D 127.6(9)
C5D C6D Cl6D 119.5(8)
N1D C6D Cl6D 112.9(7)
C2E N1E C6E 115.7(8)
N1E C2E N2E 119.1(8)
N1E C2E N3E 122.4(9)
N2E C2E N3E 118.6(8)
C2E N2E H2E1 122.2(18)
C2E N2E H2E2 121.8(18)
H2E1 N2E H2E2 116(3)
C2E N3E C4E 122.9(8)
C2E N3E H3E 123(7)
C4E N3E H3E 114(7)
O4E C4E N3E 117.6(9)
O4E C4E C5E 126.9(10)
N3E C4E C5E 115.5(9)
C6E C5E C4E 117.4(9)
C6E C5E H5E 121.3
C4E C5E H5E 121.3
N1E C6E C5E 126.1(9)
N1E C6E Cl6E 113.9(7)
C5E C6E Cl6E 120.0(8)
C2F N1F C6F 115.6(8)
N2F C2F N1F 119.7(8)
N2F C2F N3F 119.0(8)
N1F C2F N3F 121.2(9)
C2F N2F H2F1 123.6(19)
C2F N2F H2F2 123.8(19)
H2F1 N2F H2F2 112(4)
C2F N3F C4F 124.6(8)
C2F N3F H3F 123(7)
C4F N3F H3F 112(7)
O4F C4F N3F 120.7(9)
O4F C4F C5F 124.6(10)
N3F C4F C5F 114.7(8)
C6F C5F C4F 117.6(9)
C6F C5F H5F 121.2
C4F C5F H5F 121.2
N1F C6F C5F 126.1(9)
N1F C6F Cl6F 114.4(7)
C5F C6F Cl6F 119.4(8)
C6G N1G C2G 113.9(8)
N3G C2G N2G 118.6(9)
N3G C2G N1G 125.4(9)
N2G C2G N1G 115.9(8)
C2G N2G H2G1 121.4(18)
C2G N2G H2G2 121.4(18)
H2G1 N2G H2G2 109(6)
C2G N3G C4G 118.6(8)
O4G C4G N3G 118.9(9)
O4G C4G C5G 121.3(9)
N3G C4G C5G 119.8(9)
C6G C5G C4G 116.4(9)
C6G C5G H5G 121.8
C4G C5G H5G 121.8
N1G C6G C5G 125.8(9)
N1G C6G Cl6G 113.7(7)
C5G C6G Cl6G 120.5(8)
C2H N1H C6H 115.6(8)
N1H C2H N2H 118.8(8)
N1H C2H N3H 122.3(9)
N2H C2H N3H 118.8(9)
C2H N2H H2H1 121.7(18)
C2H N2H H2H2 122.1(18)
H2H1 N2H H2H2 116(3)
C2H N3H C4H 123.3(8)
C2H N3H H3H 116(7)
C4H N3H H3H 121(7)
O4H C4H N3H 120.8(8)
O4H C4H C5H 123.8(8)
N3H C4H C5H 115.3(8)
C6H C5H C4H 116.5(9)
C6H C5H H5H 121.7
C4H C5H H5H 121.7
N1H C6H C5H 126.9(9)
N1H C6H Cl6H 114.2(7)
C5H C6H Cl6H 118.8(7)
C6I N1I C2I 114.8(8)
N2I C2I N1I 119.8(9)
N2I C2I N3I 119.6(9)
N1I C2I N3I 120.5(9)
C2I N2I H2I1 123.8(19)
C2I N2I H2I2 124.2(19)
H2I1 N2I H2I2 112(4)
C2I N3I C4I 124.3(9)
C2I N3I H3I 122(7)
C4I N3I H3I 114(7)
O4I C4I N3I 118.9(9)
O4I C4I C5I 125.3(10)
N3I C4I C5I 115.7(9)
C6I C5I C4I 116.0(9)
C6I C5I H5I 122.0
C4I C5I H5I 122.0
N1I C6I C5I 128.6(9)
N1I C6I Cl6I 112.6(7)
C5I C6I Cl6I 118.8(8)
C2K N1K C6K 114.2(8)
N1K C2K N2K 118.7(9)
N1K C2K N3K 122.6(9)
N2K C2K N3K 118.7(9)
C2K N2K H2K1 120.8(18)
C2K N2K H2K2 121.0(18)
H2K1 N2K H2K2 118(3)
C2K N3K C4K 122.9(8)
C2K N3K H3K 118(7)
C4K N3K H3K 118(7)
O4K C4K N3K 119.3(9)
O4K C4K C5K 125.8(10)
N3K C4K C5K 114.9(8)
C6K C5K C4K 117.1(9)
C6K C5K H5K 121.4
C4K C5K H5K 121.4
C5K C6K N1K 128.2(9)
C5K C6K Cl6K 118.8(8)
N1K C6K Cl6K 113.1(7)
C2L N1L C6L 115.2(8)
N2L C2L N1L 118.7(8)
N2L C2L N3L 119.2(9)
N1L C2L N3L 122.1(9)
C2L N2L H2L1 123.6(19)
C2L N2L H2L2 123.4(19)
H2L1 N2L H2L2 108(5)
C2L N3L C4L 124.2(9)
C2L N3L H3L 127(9)
C4L N3L H3L 109(9)
O4L C4L N3L 118.8(8)
O4L C4L C5L 127.5(9)
N3L C4L C5L 113.7(8)
C6L C5L C4L 119.0(9)
C6L C5L H5L 120.5
C4L C5L H5L 120.5
C5L C6L N1L 125.8(9)
C5L C6L Cl6L 121.2(8)
N1L C6L Cl6L 113.0(7)
C2M N1M C6M 113.3(8)
N1M C2M N3M 123.5(9)
N1M C2M N2M 119.0(8)
N3M C2M N2M 117.6(9)
C2M N2M H2M1 120.2(17)
C2M N2M H2M2 120.2(17)
H2M1 N2M H2M2 120(3)
C2M N3M C4M 122.4(9)
C2M N3M H3M 121(6)
C4M N3M H3M 117(6)
O4M C4M N3M 119.4(9)
O4M C4M C5M 124.4(9)
N3M C4M C5M 116.2(9)
C6M C5M C4M 114.9(9)
C6M C5M H5M 122.5
C4M C5M H5M 122.5
C5M C6M N1M 129.8(10)
C5M C6M Cl6M 117.8(8)
N1M C6M Cl6M 112.4(7)
C2O N1O C6O 121.3(9)
C2O N1O H1O 124(7)
C6O N1O H1O 115(7)
C4O C3O C2O 118.9(9)
C4O C3O H3O 120.5
C2O C3O H3O 120.5
N1O C6O C5O 121.2(9)
N1O C6O H6O 119.4
C5O C6O H6O 119.4
N1O C2O N2O 119.7(9)
N1O C2O C3O 119.6(9)
N2O C2O C3O 120.7(9)
C2O N2O H2O1 120.2(18)
C2O N2O H2O2 120.0(18)
H2O1 N2O H2O2 114(6)
C3O C4O C5O 121.1(9)
C3O C4O H4O 119.5
C5O C4O H4O 119.5
C4O C5O C6O 117.8(10)
C4O C5O H5O 121.1
C6O C5O H5O 121.1
C6P N1P C2P 119.0(7)
C6P N1P H1P 116.3(11)
C2P N1P H1P 124.7(12)
N2P C2P N1P 117.3(8)
N2P C2P C3P 125.7(9)
N1P C2P C3P 117.0(9)
C2P N2P H2P1 126(2)
C2P N2P H2P2 126(2)
H2P1 N2P H2P2 107(4)
C5P C6P N1P 124.5(10)
C5P C6P H6P 117.8
N1P C6P H6P 117.8
C6P C5P C4P 115.9(11)
C6P C5P H4P 122.0
C4P C5P H4P 122.0
C3P C4P C5P 123.2(10)
C3P C4P H4P 118.4
C5P C4P H4P 118.4
C4P C3P C2P 120.4(10)
C4P C3P H3P 119.8
C2P C3P H3P 119.8
C2R N1R C6R 109.7(17)
C2S N1R C6S 108.3(17)
N1R C2R N2R 113(2)
N1R C2R C3R 130(3)
N2R C2R C3R 118(3)
C2R N2R H2R1 118(3)
C2R N2R H2R2 118(3)
H2R1 N2R H2R2 122(8)
C2R C3R C4R 114(3)
C2R C3R H3R 122.9
C4R C3R H3R 122.9
C3R C4R C5R 121(3)
C3R C4R H4R 119.7
C5R C4R H4R 119.7
C6R C5R C4R 114(2)
C6R C5R H5R 123.0
C4R C5R H5R 123.0
C5R C6R N1R 132(2)
C5R C6R H6R 114.2
N1R C6R H6R 114.2
C3S C2S N1R 131(3)
C3S C2S N2S 120(3)
N1R C2S N2S 109(2)
C2S N2S H2S1 115(3)
C2S N2S H2S2 115(3)
H2S1 N2S H2S2 124(10)
C2S C3S C4S 115(3)
C2S C3S H3S 122.3
C4S C3S H3S 122.3
C3S C4S C5S 123(3)
C3S C4S H4S 118.7
C5S C4S H4S 118.7
C6S C5S C4S 111(3)
C6S C5S H5S 124.6
C4S C5S H5S 124.6
C5S C6S N1R 131(2)
C5S C6S H6S 114.6
N1R C6S H6S 114.6

loop_
_geom_bond_atom_site_label_1
_geom_bond_atom_site_label_2
_geom_bond_distance
N1A C6A 1.337(13)
N1A C2A 1.350(12)
C2A N2A 1.323(13)
C2A N3A 1.360(12)
N2A H2A1 0.880(5)
N2A H2A2 0.881(5)
N3A C4A 1.380(13)
N3A H3A 0.880(5)
C4A O4A 1.262(11)
C4A C5A 1.418(13)
C5A C6A 1.361(14)
C5A H5A 0.9500
C6A Cl6A 1.742(10)
N1B C6B 1.328(13)
N1B C2B 1.362(12)
C2B N2B 1.325(13)
C2B N3B 1.357(11)
N2B H2B1 0.880(5)
N2B H2B2 0.880(5)
N3B C4B 1.321(12)
C4B O4B 1.300(11)
C4B C5B 1.433(13)
C5B C6B 1.355(14)
C5B H5B 0.9500
C6B Cl6B 1.757(10)
N1C C2C 1.335(13)
N1C C6C 1.347(13)
C2C N2C 1.337(13)
C2C N3C 1.357(12)
N2C H2C1 0.880(5)
N2C H2C2 0.880(5)
N3C C4C 1.404(13)
N3C H3C 0.880(5)
C4C O4C 1.251(11)
C4C C5C 1.398(14)
C5C C6C 1.347(14)
C5C H5C 0.9500
C6C Cl6C 1.743(10)
N1D C2D 1.335(12)
N1D C6D 1.360(12)
C2D N2D 1.335(12)
C2D N3D 1.349(12)
N2D H2D1 0.880(5)
N2D H2D2 0.879(5)
N3D C4D 1.362(12)
N3D H3D 0.880(5)
C4D O4D 1.277(11)
C4D C5D 1.436(13)
C5D C6D 1.342(14)
C5D H5D 0.9500
C6D Cl6D 1.744(10)
N1E C2E 1.324(12)
N1E C6E 1.352(13)
C2E N2E 1.335(13)
C2E N3E 1.359(12)
N2E H2E1 0.880(5)
N2E H2E2 0.880(5)
N3E C4E 1.389(14)
N3E H3E 0.880(5)
C4E O4E 1.244(12)
C4E C5E 1.408(14)
C5E C6E 1.375(13)
C5E H5E 0.9500
C6E Cl6E 1.726(10)
N1F C2F 1.344(12)
N1F C6F 1.350(13)
C2F N2F 1.319(13)
C2F N3F 1.361(11)
N2F H2F1 0.881(5)
N2F H2F2 0.880(5)
N3F C4F 1.371(13)
N3F H3F 0.880(5)
C4F O4F 1.251(11)
C4F C5F 1.424(13)
C5F C6F 1.375(14)
C5F H5F 0.9500
C6F Cl6F 1.723(10)
N1G C6G 1.331(12)
N1G C2G 1.366(12)
C2G N3G 1.332(12)
C2G N2G 1.341(13)
N2G H2G1 0.880(5)
N2G H2G2 0.880(5)
N3G C4G 1.348(12)
C4G O4G 1.287(11)
C4G C5G 1.406(13)
C5G C6G 1.361(13)
C5G H5G 0.9500
C6G Cl6G 1.740(9)
N1H C2H 1.323(12)
N1H C6H 1.347(12)
C2H N2H 1.335(12)
C2H N3H 1.350(12)
N2H H2H1 0.881(5)
N2H H2H2 0.880(5)
N3H C4H 1.377(12)
N3H H3H 0.880(5)
C4H O4H 1.240(11)
C4H C5H 1.430(13)
C5H C6H 1.359(13)
C5H H5H 0.9500
C6H Cl6H 1.736(10)
N1I C6I 1.336(13)
N1I C2I 1.355(12)
C2I N2I 1.316(13)
C2I N3I 1.356(12)
N2I H2I1 0.881(5)
N2I H2I2 0.880(5)
N3I C4I 1.378(13)
N3I H3I 0.880(5)
C4I O4I 1.260(12)
C4I C5I 1.410(14)
C5I C6I 1.361(14)
C5I H5I 0.9500
C6I Cl6I 1.742(10)
N1K C2K 1.330(12)
N1K C6K 1.339(13)
C2K N2K 1.345(13)
C2K N3K 1.349(13)
N2K H2K1 0.880(5)
N2K H2K2 0.880(5)
N3K C4K 1.382(13)
N3K H3K 0.880(5)
C4K O4K 1.240(11)
C4K C5K 1.413(14)
C5K C6K 1.337(14)
C5K H5K 0.9500
C6K Cl6K 1.754(10)
N1L C2L 1.334(12)
N1L C6L 1.376(12)
C2L N2L 1.322(13)
C2L N3L 1.343(12)
N2L H2L1 0.880(5)
N2L H2L2 0.880(5)
N3L C4L 1.412(12)
N3L H3L 0.77(11)
C4L O4L 1.241(11)
C4L C5L 1.412(13)
C5L C6L 1.355(13)
C5L H5L 0.9500
C6L Cl6L 1.718(10)
N1M C2M 1.325(12)
N1M C6M 1.346(12)
C2M N3M 1.352(12)
C2M N2M 1.353(12)
N2M H2M1 0.880(5)
N2M H2M2 0.880(5)
N3M C4M 1.378(11)
N3M H3M 0.96(11)
C4M O4M 1.252(11)
C4M C5M 1.430(14)
C5M C6M 1.345(14)
C5M H5M 0.9500
C6M Cl6M 1.752(10)
N1O C2O 1.326(13)
N1O C6O 1.336(13)
N1O H1O 0.97(11)
C3O C4O 1.349(15)
C3O C2O 1.417(14)
C3O H3O 0.9500
C6O C5O 1.390(15)
C6O H6O 0.9500
C2O N2O 1.353(13)
N2O H2O1 0.881(5)
N2O H2O2 0.881(5)
C4O C5O 1.374(16)
C4O H4O 0.9500
C5O H5O 0.9500
N1P C6P 1.377(12)
N1P C2P 1.400(11)
N1P H1P 0.891(5)
C2P N2P 1.296(13)
C2P C3P 1.408(12)
N2P H2P1 0.880(5)
N2P H2P2 0.880(5)
C6P C5P 1.316(16)
C6P H6P 0.9500
C5P C4P 1.409(16)
C5P H5P 0.9500
C4P C3P 1.318(15)
C4P H4P 0.9500
C3P H3P 0.9500
N1R C2S 1.32(3)
N1R C2R 1.33(3)
N1R C6R 1.35(3)
N1R C6S 1.38(3)
C2R N2R 1.37(3)
C2R C3R 1.37(4)
N2R H2R1 0.880(5)
N2R H2R2 0.880(5)
C3R C4R 1.38(4)
C3R H3R 0.9500
C4R C5R 1.45(3)
C4R H4R 0.9500
C5R C6R 1.30(3)
C5R H5R 0.9500
C6R H6R 0.9500
C2S C3S 1.27(4)
C2S N2S 1.41(3)
N2S H2S1 0.880(5)
N2S H2S2 0.880(5)
C3S C4S 1.35(4)
C3S H3S 0.9500
C4S C5S 1.43(3)
C4S H4S 0.9500
C5S C6S 1.30(4)
C5S H5S 0.9500
C6S H6S 0.9500

loop_
_geom_hbond_atom_site_label_D
_geom_hbond_atom_site_label_H
_geom_hbond_atom_site_label_A
_geom_hbond_site_symmetry_A
_geom_hbond_distance_DH
_geom_hbond_distance_HA
_geom_hbond_distance_DA
_geom_hbond_angle_DHA
N2A H2A1 N1F 1_475 0.880(5) 2.25(2) 3.107(11) 166(6)
N2A H2A2 O4B . 0.881(5) 1.953(15) 2.829(11) 173(5)
N3A H3A N3B . 0.880(5) 2.03(3) 2.900(11) 168(10)
N2B H2B1 O4A . 0.880(5) 2.091(15) 2.960(11) 169(3)
N2B H2B2 N1C . 0.880(5) 2.28(2) 3.140(11) 167(7)
N2C H2C1 N1B . 0.880(5) 2.09(4) 2.936(11) 160(11)
N3C H3C O4D . 0.880(5) 1.962(16) 2.839(11) 175(11)
N2D H2D1 N1E . 0.880(5) 2.13(2) 2.991(11) 167(6)
N3D H3D O4C . 0.880(5) 1.86(2) 2.732(10) 169(10)
C5D H5D Cl6G 2_746 0.95 2.88 3.769(11) 155.7
N2E H2E1 N1D . 0.880(5) 2.048(16) 2.917(11) 169(5)
N3E H3E O4F . 0.880(5) 1.92(3) 2.772(11) 164(11)
N2F H2F1 N1A 1_635 0.881(5) 2.057(17) 2.930(11) 171(6)
N2F H2F2 N2R . 0.880(5) 2.44(4) 3.29(2) 162(9)
N3F H3F O4E . 0.880(5) 1.90(3) 2.761(11) 166(10)
N2G H2G1 O4H . 0.880(5) 2.03(3) 2.892(11) 166(10)
N2G H2G2 N1M 1_745 0.880(5) 2.27(3) 3.120(11) 162(9)
C5G H5G Cl6D 2_746 0.95 2.73 3.638(10) 160.9
N2H H2H1 N1I . 0.881(5) 2.176(15) 3.045(11) 169(3)
N2H H2H2 O4G . 0.880(5) 1.965(15) 2.842(11) 175(9)
N3H H3H N3G . 0.880(5) 2.00(2) 2.870(11) 169(10)
C5H H5H Cl6E 2_745 0.95 2.93 3.837(10) 161.1
N2I H2I1 N1H . 0.881(5) 2.04(3) 2.900(12) 165(9)
N3I H3I O4K . 0.880(5) 1.889(17) 2.764(11) 173(10)
N2K H2K2 N2S 1_376 0.880(5) 2.28(4) 3.13(2) 161(8)
N3K H3K O4I . 0.880(5) 1.882(14) 2.761(11) 176(10)
N2L H2L1 N1K . 0.880(5) 2.14(3) 2.999(11) 164(9)
N2L H2L2 N2O . 0.880(5) 2.59(4) 3.436(14) 162(10)
N3L H3L O4M . 0.77(11) 2.02(12) 2.782(11) 169(12)
N2M H2M1 N1G 1_365 0.880(5) 2.050(14) 2.927(11) 175(6)
N3M H3M O4L . 0.96(11) 1.83(11) 2.794(11) 175(10)
N1O H1O O4G 2_566 0.97(11) 1.64(12) 2.598(11) 167(10)
N2O H2O1 O4M . 0.881(5) 1.978(12) 2.810(12) 157(3)
N2O H2O2 N1R 2_645 0.881(5) 2.27(8) 2.971(13) 136(10)
N1P H1P O4A 2_755 0.891(5) 2.007(13) 2.769(10) 142.8(16)
N2P H2P1 O4B . 0.880(5) 1.89(3) 2.719(11) 157(8)
N2P H2P2 O4H . 0.880(5) 2.11(5) 2.872(11) 144(7)
C3P H3P O4L 2_566 0.95 2.49 3.186(11) 130.3
N2R H2R1 O4F 2_825 0.880(5) 2.36(5) 3.05(2) 136(6)
N2R H2R2 O4E . 0.880(5) 2.12(6) 2.92(2) 152(12)
C3R H3R O4D 2_835 0.95 2.44 3.37(4) 166.8
C5R H5R O4I 1_734 0.95 2.45 3.28(2) 144.7
C4O H4O O4C 2_655 0.95 2.64 3.577(12) 170.5

loop_
_geom_torsion_atom_site_label_1
_geom_torsion_atom_site_label_2
_geom_torsion_atom_site_label_3
_geom_torsion_atom_site_label_4
_geom_torsion
C6A N1A C2A N2A -178.3(10)
C6A N1A C2A N3A 2.3(15)
N2A C2A N3A C4A -179.0(10)
N1A C2A N3A C4A 0.3(15)
C2A N3A C4A O4A 178.2(9)
C2A N3A C4A C5A -2.5(14)
O4A C4A C5A C6A -178.8(10)
N3A C4A C5A C6A 1.9(14)
C2A N1A C6A C5A -2.9(16)
C2A N1A C6A Cl6A 177.1(7)
C4A C5A C6A N1A 0.8(17)
C4A C5A C6A Cl6A -179.2(8)
C6B N1B C2B N2B -178.5(9)
C6B N1B C2B N3B 0.1(14)
N2B C2B N3B C4B 179.1(9)
N1B C2B N3B C4B 0.5(15)
C2B N3B C4B O4B 180.0(9)
C2B N3B C4B C5B -1.3(14)
O4B C4B C5B C6B -179.8(10)
N3B C4B C5B C6B 1.5(15)
C2B N1B C6B C5B 0.1(16)
C2B N1B C6B Cl6B -179.9(7)
C4B C5B C6B N1B -0.9(17)
C4B C5B C6B Cl6B 179.1(8)
C6C N1C C2C N2C 179.7(10)
C6C N1C C2C N3C 0.6(15)
N1C C2C N3C C4C -0.9(16)
N2C C2C N3C C4C -180.0(9)
C2C N3C C4C O4C 177.5(9)
C2C N3C C4C C5C 2.6(14)
O4C C4C C5C C6C -178.4(10)
N3C C4C C5C C6C -4.1(14)
C2C N1C C6C C5C -2.6(16)
C2C N1C C6C Cl6C 177.8(7)
C4C C5C C6C N1C 4.5(17)
C4C C5C C6C Cl6C -175.9(8)
C6D N1D C2D N2D 178.7(9)
C6D N1D C2D N3D 0.7(14)
N2D C2D N3D C4D -177.5(10)
N1D C2D N3D C4D 0.5(15)
C2D N3D C4D O4D 177.0(9)
C2D N3D C4D C5D -0.8(14)
O4D C4D C5D C6D -177.7(10)
N3D C4D C5D C6D 0.1(14)
C4D C5D C6D N1D 1.2(16)
C4D C5D C6D Cl6D -179.2(7)
C2D N1D C6D C5D -1.6(15)
C2D N1D C6D Cl6D 178.8(7)
C6E N1E C2E N2E 179.2(10)
C6E N1E C2E N3E 0.4(15)
N1E C2E N3E C4E -0.9(16)
N2E C2E N3E C4E -179.6(10)
C2E N3E C4E O4E -178.6(10)
C2E N3E C4E C5E 1.2(15)
O4E C4E C5E C6E 178.7(11)
N3E C4E C5E C6E -1.1(15)
C2E N1E C6E C5E -0.4(16)
C2E N1E C6E Cl6E 179.2(7)
C4E C5E C6E N1E 0.8(16)
C4E C5E C6E Cl6E -178.9(8)
C6F N1F C2F N2F -179.7(10)
C6F N1F C2F N3F -1.8(14)
N2F C2F N3F C4F 177.6(10)
N1F C2F N3F C4F -0.4(16)
C2F N3F C4F O4F -179.4(10)
C2F N3F C4F C5F 1.5(15)
O4F C4F C5F C6F -179.5(10)
N3F C4F C5F C6F -0.4(15)
C2F N1F C6F C5F 2.9(15)
C2F N1F C6F Cl6F -178.6(7)
C4F C5F C6F N1F -1.8(17)
C4F C5F C6F Cl6F 179.8(8)
C6G N1G C2G N3G 2.2(14)
C6G N1G C2G N2G -180.0(9)
N2G C2G N3G C4G -175.7(9)
N1G C2G N3G C4G 2.1(15)
C2G N3G C4G O4G 177.3(9)
C2G N3G C4G C5G -4.5(14)
O4G C4G C5G C6G -179.3(9)
N3G C4G C5G C6G 2.6(15)
C2G N1G C6G C5G -4.3(14)
C2G N1G C6G Cl6G 178.2(7)
C4G C5G C6G N1G 2.1(15)
C4G C5G C6G Cl6G 179.4(8)
C6H N1H C2H N2H 178.6(9)
C6H N1H C2H N3H 1.6(14)
N1H C2H N3H C4H -3.5(15)
N2H C2H N3H C4H 179.6(9)
C2H N3H C4H O4H -178.7(9)
C2H N3H C4H C5H 4.2(14)
O4H C4H C5H C6H 179.6(9)
N3H C4H C5H C6H -3.4(13)
C2H N1H C6H C5H -1.1(15)
C2H N1H C6H Cl6H -178.6(7)
C4H C5H C6H N1H 2.1(16)
C4H C5H C6H Cl6H 179.5(7)
C6I N1I C2I N2I 178.7(10)
C6I N1I C2I N3I 0.3(14)
N2I C2I N3I C4I -179.4(10)
N1I C2I N3I C4I -0.9(15)
C2I N3I C4I O4I -179.5(9)
C2I N3I C4I C5I 1.8(14)
O4I C4I C5I C6I 179.5(10)
N3I C4I C5I C6I -1.9(13)
C2I N1I C6I C5I -0.7(16)
C2I N1I C6I Cl6I 178.9(7)
C4I C5I C6I N1I 1.5(16)
C4I C5I C6I Cl6I -178.0(7)
C6K N1K C2K N2K 178.9(9)
C6K N1K C2K N3K -2.2(14)
N1K C2K N3K C4K 2.6(15)
N2K C2K N3K C4K -178.5(9)
C2K N3K C4K O4K -179.8(9)
C2K N3K C4K C5K -1.5(14)
O4K C4K C5K C6K 178.5(10)
N3K C4K C5K C6K 0.4(14)
C4K C5K C6K N1K -0.2(17)
C4K C5K C6K Cl6K 179.8(7)
C2K N1K C6K C5K 1.1(15)
C2K N1K C6K Cl6K -178.9(7)
C6L N1L C2L N2L 179.3(9)
C6L N1L C2L N3L -0.9(14)
N2L C2L N3L C4L -179.9(9)
N1L C2L N3L C4L 0.3(15)
C2L N3L C4L O4L -178.4(9)
C2L N3L C4L C5L 1.2(14)
O4L C4L C5L C6L 177.5(9)
N3L C4L C5L C6L -2.0(13)
C4L C5L C6L N1L 1.7(15)
C4L C5L C6L Cl6L -176.4(7)
C2L N1L C6L C5L -0.1(15)
C2L N1L C6L Cl6L 178.1(7)
C6M N1M C2M N3M -0.2(14)
C6M N1M C2M N2M 179.4(9)
N1M C2M N3M C4M -0.2(15)
N2M C2M N3M C4M -179.9(9)
C2M N3M C4M O4M -178.6(9)
C2M N3M C4M C5M 1.3(13)
O4M C4M C5M C6M 178.0(10)
N3M C4M C5M C6M -1.9(13)
C4M C5M C6M N1M 1.7(17)
C4M C5M C6M Cl6M 179.5(7)
C2M N1M C6M C5M -0.6(16)
C2M N1M C6M Cl6M -178.5(7)
C2O N1O C6O C5O -0.3(14)
C6O N1O C2O N2O -179.4(10)
C6O N1O C2O C3O 2.8(14)
C4O C3O C2O N1O -2.5(14)
C4O C3O C2O N2O 179.6(10)
C2O C3O C4O C5O -0.2(15)
C3O C4O C5O C6O 2.5(15)
N1O C6O C5O C4O -2.3(15)
C6P N1P C2P N2P -178.7(9)
C6P N1P C2P C3P 1.3(13)
C2P N1P C6P C5P -1.2(15)
N1P C6P C5P C4P -0.2(16)
C6P C5P C4P C3P 1.6(16)
C5P C4P C3P C2P -1.6(16)
N2P C2P C3P C4P -180.0(10)
N1P C2P C3P C4P 0.0(14)
C2S N1R C2R N2R 177.6(13)
C6R N1R C2R N2R -173.9(13)
C6S N1R C2R N2R 15(3)
C2S N1R C2R C3R 0(2)
C6R N1R C2R C3R 9(2)
C6S N1R C2R C3R -162(4)
N1R C2R C3R C4R -7(4)
N2R C2R C3R C4R 176(2)
C2R C3R C4R C5R 1(4)
C3R C4R C5R C6R 1(4)
C4R C5R C6R N1R 1(3)
C2S N1R C6R C5R 14(3)
C2R N1R C6R C5R -6(3)
C6S N1R C6R C5R -1(4)
C2R N1R C2S C3S 7(3)
C6R N1R C2S C3S -154(7)
C6S N1R C2S C3S 14(4)
C2R N1R C2S N2S 178.4(18)
C6R N1R C2S N2S 17(3)
C6S N1R C2S N2S -174.5(18)
N1R C2S C3S C4S -12(5)
N2S C2S C3S C4S 178(3)
C2S C3S C4S C5S 3(5)
C3S C4S C5S C6S 1(4)
C4S C5S C6S N1R 3(4)
C2S N1R C6S C5S -9(3)
C2R N1R C6S C5S 9.1(17)
C6R N1R C6S C5S -2(4)
